data_7120630
loop_
_publ_author_name
'Schukraft, Giulia Elena Maria'
'Ayala, Sergio'
'Dick, Benjamin L.'
'Cohen, Seth M.'

_publ_section_title
;
 Isoreticular Expansion of polyMOFs Achieves High Surface Area Materials
;
_journal_name_full 'Chem. Commun.'
_journal_paper_doi 10.1039/C7CC04222A
_journal_year 2017
_chemical_formula_moiety '0.25(C456 O152 Zr24)'
_chemical_formula_sum 'C114 O38 Zr6'
_chemical_formula_weight 2524.46
_chemical_name_systematic PolyUiO-68-10a-u
_space_group_crystal_system cubic
_space_group_IT_number 225
_space_group_name_Hall '-F 4 2 3'
_space_group_name_H-M_alt 'F m -3 m'
_symmetry_space_group_name_Hall '-F 4 2 3'
_symmetry_space_group_name_H-M 'F m -3 m'
_atom_sites_solution_primary direct
_audit_creation_date 2017-05-26
_audit_creation_method
;
Olex2 1.2
(compiled 2016.02.19 svn.r3266 for OlexSys, GUI svn.r5155)
;
_audit_update_record
;
2017-05-26 deposited with the CCDC.
2017-09-08 downloaded from the CCDC.
;
_cell_angle_alpha 90
_cell_angle_beta 90
_cell_angle_gamma 90
_cell_formula_units_Z 4
_cell_length_a 32.6990(13)
_cell_length_b 32.6990(13)
_cell_length_c 32.6990(13)
_cell_measurement_reflns_used 4477
_cell_measurement_temperature 100(2)
_cell_measurement_theta_max 21.91
_cell_measurement_theta_min 2.72
_cell_volume 34963(2)
_computing_molecular_graphics 'Olex2 (Dolomanov et al., 2009)'
_computing_publication_material 'Olex2 (Dolomanov et al., 2009)'
_computing_structure_refinement 'XL (Sheldrick, 2008)'
_computing_structure_solution 'ShelXT (Sheldrick, 2015)'
_diffrn_ambient_temperature 100.0
_diffrn_detector 'CCD area detector'
_diffrn_detector_area_resol_mean 5.6
_diffrn_detector_type 'Bruker SMART CCD 6000 area detector'
_diffrn_measured_fraction_theta_full 0.994
_diffrn_measured_fraction_theta_max 0.994
_diffrn_measurement_device 'three-circle diffractometer'
_diffrn_measurement_device_type 'Bruker APEX-II CCD'
_diffrn_measurement_method '\f and \w scans'
_diffrn_radiation_monochromator graphite
_diffrn_radiation_probe x-ray
_diffrn_radiation_type MoK\a
_diffrn_radiation_wavelength 0.71073
_diffrn_reflns_av_R_equivalents 0.0862
_diffrn_reflns_av_unetI/netI 0.0190
_diffrn_reflns_Laue_measured_fraction_full 0.994
_diffrn_reflns_Laue_measured_fraction_max 0.994
_diffrn_reflns_limit_h_max 37
_diffrn_reflns_limit_h_min -38
_diffrn_reflns_limit_k_max 34
_diffrn_reflns_limit_k_min -38
_diffrn_reflns_limit_l_max 37
_diffrn_reflns_limit_l_min -38
_diffrn_reflns_number 70023
_diffrn_reflns_point_group_measured_fraction_full 0.994
_diffrn_reflns_point_group_measured_fraction_max 0.994
_diffrn_reflns_theta_full 25.033
_diffrn_reflns_theta_max 25.033
_diffrn_reflns_theta_min 1.245
_diffrn_source_target Mo
_diffrn_standards_number 0
_exptl_absorpt_coefficient_mu 0.199
_exptl_absorpt_correction_T_max 0.4899
_exptl_absorpt_correction_T_min 0.4397
_exptl_absorpt_correction_type multi-scan
_exptl_absorpt_process_details
;
SADABS-2016/2 (Bruker,2016/2) was used for absorption correction.
wR2(int) was 0.0558 before and 0.0529 after correction.
The Ratio of minimum to maximum transmission is 0.8975.
The \l/2 correction factor is Not present.
;
_exptl_crystal_colour Clear
_exptl_crystal_density_diffrn 0.480
_exptl_crystal_description Octahedron
_exptl_crystal_F_000 4912
_exptl_crystal_size_max 0.1
_exptl_crystal_size_mid 0.075
_exptl_crystal_size_min 0.075
_refine_diff_density_max 0.657
_refine_diff_density_min -0.683
_refine_diff_density_rms 0.087
_refine_ls_extinction_method none
_refine_ls_goodness_of_fit_ref 1.159
_refine_ls_hydrogen_treatment undef
_refine_ls_matrix_type full
_refine_ls_number_parameters 68
_refine_ls_number_reflns 1586
_refine_ls_number_restraints 84
_refine_ls_restrained_S_all 1.178
_refine_ls_R_factor_all 0.0702
_refine_ls_R_factor_gt 0.0597
_refine_ls_shift/su_max 0.001
_refine_ls_shift/su_mean 0.000
_refine_ls_structure_factor_coef Fsqd
_refine_ls_weighting_details 'w=1/[\s^2^(Fo^2^)+(0.0861P)^2^+246.3174P] where P=(Fo^2^+2Fc^2^)/3'
_refine_ls_weighting_scheme calc
_refine_ls_wR_factor_gt 0.1709
_refine_ls_wR_factor_ref 0.1801
_reflns_Friedel_coverage 0.000
_reflns_number_gt 1333
_reflns_number_total 1586
_reflns_threshold_expression 'I > 2\s(I)'
_cod_data_source_file c7cc04222a2.cif
_cod_data_source_block cohen_gs_01_61_0m_a_sq
_cod_original_cell_volume 34963(4)
_cod_database_code 7120630
_shelx_space_group_comment
;
The symmetry employed for this shelxl refinement is uniquely defined
by the following loop, which should always be used as a source of
symmetry information in preference to the above space-group names.
They are only intended as comments.
;
_shelx_estimated_absorpt_t_max 0.985
_shelx_estimated_absorpt_t_min 0.980
_olex2_refinement_description
;
1. Restrained distances
 O3-C8
 1.38 with sigma of 0.03
 C7-O3
 1.36 with sigma of 0.03
2. Restrained planarity
 O3, C7, C6, C5
 with sigma of 0.01
3. Uiso/Uaniso restraints and constraints
Uanis(C8) \\sim Ueq, Uanis(O3) \\sim Ueq, Uanis(C7) \\sim Ueq: with sigma of
0.01 and sigma for terminal atoms of 0.02
4. Rigid body (RIGU) restrains
 C5, Zr1, O1, O2, C1, C2, C3, C4, C6, C7, O3, C8
 with sigma for 1-2 distances of 0.002 and sigma for 1-3 distances of 0.004
5. Others
 Fixed Sof: C7(0.25) O3(0.125) C8(0.125)
;
_shelx_shelxl_version_number 2014/7
_olex2_submission_special_instructions 'No special instructions were received'

loop_
_space_group_symop_operation_xyz
'x, y, z'
'-x, -y, z'
'-x, y, -z'
'x, -y, -z'
'z, x, y'
'z, -x, -y'
'-z, -x, y'
'-z, x, -y'
'y, z, x'
'-y, z, -x'
'y, -z, -x'
'-y, -z, x'
'y, x, -z'
'-y, -x, -z'
'y, -x, z'
'-y, x, z'
'x, z, -y'
'-x, z, y'
'-x, -z, -y'
'x, -z, y'
'z, y, -x'
'z, -y, x'
'-z, y, x'
'-z, -y, -x'
'x, y+1/2, z+1/2'
'-x, -y+1/2, z+1/2'
'-x, y+1/2, -z+1/2'
'x, -y+1/2, -z+1/2'
'z, x+1/2, y+1/2'
'z, -x+1/2, -y+1/2'
'-z, -x+1/2, y+1/2'
'-z, x+1/2, -y+1/2'
'y, z+1/2, x+1/2'
'-y, z+1/2, -x+1/2'
'y, -z+1/2, -x+1/2'
'-y, -z+1/2, x+1/2'
'y, x+1/2, -z+1/2'
'-y, -x+1/2, -z+1/2'
'y, -x+1/2, z+1/2'
'-y, x+1/2, z+1/2'
'x, z+1/2, -y+1/2'
'-x, z+1/2, y+1/2'
'-x, -z+1/2, -y+1/2'
'x, -z+1/2, y+1/2'
'z, y+1/2, -x+1/2'
'z, -y+1/2, x+1/2'
'-z, y+1/2, x+1/2'
'-z, -y+1/2, -x+1/2'
'x+1/2, y, z+1/2'
'-x+1/2, -y, z+1/2'
'-x+1/2, y, -z+1/2'
'x+1/2, -y, -z+1/2'
'z+1/2, x, y+1/2'
'z+1/2, -x, -y+1/2'
'-z+1/2, -x, y+1/2'
'-z+1/2, x, -y+1/2'
'y+1/2, z, x+1/2'
'-y+1/2, z, -x+1/2'
'y+1/2, -z, -x+1/2'
'-y+1/2, -z, x+1/2'
'y+1/2, x, -z+1/2'
'-y+1/2, -x, -z+1/2'
'y+1/2, -x, z+1/2'
'-y+1/2, x, z+1/2'
'x+1/2, z, -y+1/2'
'-x+1/2, z, y+1/2'
'-x+1/2, -z, -y+1/2'
'x+1/2, -z, y+1/2'
'z+1/2, y, -x+1/2'
'z+1/2, -y, x+1/2'
'-z+1/2, y, x+1/2'
'-z+1/2, -y, -x+1/2'
'x+1/2, y+1/2, z'
'-x+1/2, -y+1/2, z'
'-x+1/2, y+1/2, -z'
'x+1/2, -y+1/2, -z'
'z+1/2, x+1/2, y'
'z+1/2, -x+1/2, -y'
'-z+1/2, -x+1/2, y'
'-z+1/2, x+1/2, -y'
'y+1/2, z+1/2, x'
'-y+1/2, z+1/2, -x'
'y+1/2, -z+1/2, -x'
'-y+1/2, -z+1/2, x'
'y+1/2, x+1/2, -z'
'-y+1/2, -x+1/2, -z'
'y+1/2, -x+1/2, z'
'-y+1/2, x+1/2, z'
'x+1/2, z+1/2, -y'
'-x+1/2, z+1/2, y'
'-x+1/2, -z+1/2, -y'
'x+1/2, -z+1/2, y'
'z+1/2, y+1/2, -x'
'z+1/2, -y+1/2, x'
'-z+1/2, y+1/2, x'
'-z+1/2, -y+1/2, -x'
'-x, -y, -z'
'x, y, -z'
'x, -y, z'
'-x, y, z'
'-z, -x, -y'
'-z, x, y'
'z, x, -y'
'z, -x, y'
'-y, -z, -x'
'y, -z, x'
'-y, z, x'
'y, z, -x'
'-y, -x, z'
'y, x, z'
'-y, x, -z'
'y, -x, -z'
'-x, -z, y'
'x, -z, -y'
'x, z, y'
'-x, z, -y'
'-z, -y, x'
'-z, y, -x'
'z, -y, -x'
'z, y, x'
'-x, -y+1/2, -z+1/2'
'x, y+1/2, -z+1/2'
'x, -y+1/2, z+1/2'
'-x, y+1/2, z+1/2'
'-z, -x+1/2, -y+1/2'
'-z, x+1/2, y+1/2'
'z, x+1/2, -y+1/2'
'z, -x+1/2, y+1/2'
'-y, -z+1/2, -x+1/2'
'y, -z+1/2, x+1/2'
'-y, z+1/2, x+1/2'
'y, z+1/2, -x+1/2'
'-y, -x+1/2, z+1/2'
'y, x+1/2, z+1/2'
'-y, x+1/2, -z+1/2'
'y, -x+1/2, -z+1/2'
'-x, -z+1/2, y+1/2'
'x, -z+1/2, -y+1/2'
'x, z+1/2, y+1/2'
'-x, z+1/2, -y+1/2'
'-z, -y+1/2, x+1/2'
'-z, y+1/2, -x+1/2'
'z, -y+1/2, -x+1/2'
'z, y+1/2, x+1/2'
'-x+1/2, -y, -z+1/2'
'x+1/2, y, -z+1/2'
'x+1/2, -y, z+1/2'
'-x+1/2, y, z+1/2'
'-z+1/2, -x, -y+1/2'
'-z+1/2, x, y+1/2'
'z+1/2, x, -y+1/2'
'z+1/2, -x, y+1/2'
'-y+1/2, -z, -x+1/2'
'y+1/2, -z, x+1/2'
'-y+1/2, z, x+1/2'
'y+1/2, z, -x+1/2'
'-y+1/2, -x, z+1/2'
'y+1/2, x, z+1/2'
'-y+1/2, x, -z+1/2'
'y+1/2, -x, -z+1/2'
'-x+1/2, -z, y+1/2'
'x+1/2, -z, -y+1/2'
'x+1/2, z, y+1/2'
'-x+1/2, z, -y+1/2'
'-z+1/2, -y, x+1/2'
'-z+1/2, y, -x+1/2'
'z+1/2, -y, -x+1/2'
'z+1/2, y, x+1/2'
'-x+1/2, -y+1/2, -z'
'x+1/2, y+1/2, -z'
'x+1/2, -y+1/2, z'
'-x+1/2, y+1/2, z'
'-z+1/2, -x+1/2, -y'
'-z+1/2, x+1/2, y'
'z+1/2, x+1/2, -y'
'z+1/2, -x+1/2, y'
'-y+1/2, -z+1/2, -x'
'y+1/2, -z+1/2, x'
'-y+1/2, z+1/2, x'
'y+1/2, z+1/2, -x'
'-y+1/2, -x+1/2, z'
'y+1/2, x+1/2, z'
'-y+1/2, x+1/2, -z'
'y+1/2, -x+1/2, -z'
'-x+1/2, -z+1/2, y'
'x+1/2, -z+1/2, -y'
'x+1/2, z+1/2, y'
'-x+1/2, z+1/2, -y'
'-z+1/2, -y+1/2, x'
'-z+1/2, y+1/2, -x'
'z+1/2, -y+1/2, -x'
'z+1/2, y+1/2, x'

loop_
_atom_site_label
_atom_site_type_symbol
_atom_site_fract_x
_atom_site_fract_y
_atom_site_fract_z
_atom_site_U_iso_or_equiv
_atom_site_adp_type
_atom_site_occupancy
_atom_site_site_symmetry_order
_atom_site_calc_flag
_atom_site_refinement_flags_posn
_atom_site_refinement_flags_adp
_atom_site_refinement_flags_occupancy
_atom_site_disorder_assembly
_atom_site_disorder_group
Zr1 Zr 0.5000 0.5000 0.57548(2) 0.0222(3) Uani 1 8 d S TU P . .
O2 O 0.55855(12) 0.5000 0.60923(12) 0.0572(10) Uani 1 2 d S TU P . .
O1 O 0.46286(15) 0.46286(15) 0.53714(15) 0.062(2) Uani 1 6 d S TU P . .
C1 C 0.59573(17) 0.5000 0.59573(17) 0.066(2) Uani 1 4 d S TU P . .
C2 C 0.62757(19) 0.5000 0.62757(19) 0.116(5) Uani 1 4 d S TU P . .
C3 C 0.6155(3) 0.5000 0.6681(3) 0.182(7) Uani 1 2 d S TU P . .
C5 C 0.6879(3) 0.5000 0.6879(3) 0.167(7) Uani 1 4 d S TU P . .
C4 C 0.6480(4) 0.5000 0.6975(4) 0.224(8) Uani 1 2 d S TU P A .
C6 C 0.7201(3) 0.5000 0.7201(3) 0.161(6) Uani 1 4 d S TU P A 1
C7 C 0.7482(8) 0.4677(9) 0.7204(7) 0.151(8) Uani 0.25 1 d D U . A 1
O3 O 0.7542(16) 0.4338(13) 0.6972(13) 0.183(11) Uani 0.125 1 d D U . A 1
C8 C 0.777(2) 0.398(2) 0.704(2) 0.198(15) Uani 0.125 1 d D U . A 1

loop_
_atom_site_aniso_label
_atom_site_aniso_U_11
_atom_site_aniso_U_22
_atom_site_aniso_U_33
_atom_site_aniso_U_23
_atom_site_aniso_U_13
_atom_site_aniso_U_12
Zr1 0.0273(4) 0.0273(4) 0.0121(4) 0.000 0.000 0.000
O2 0.0509(19) 0.074(3) 0.047(2) 0.000 -0.0271(17) 0.000
O1 0.062(2) 0.062(2) 0.062(2) -0.038(2) -0.038(2) 0.038(2)
C1 0.051(2) 0.098(7) 0.051(2) 0.000 -0.029(3) 0.000
C2 0.070(4) 0.208(15) 0.070(4) 0.000 -0.053(4) 0.000
C3 0.107(6) 0.38(2) 0.064(4) 0.000 -0.052(4) 0.000
C5 0.123(6) 0.254(19) 0.123(6) 0.000 -0.074(7) 0.000
C4 0.125(6) 0.45(3) 0.096(6) 0.000 -0.078(6) 0.000
C6 0.144(7) 0.194(10) 0.144(7) 0.000 -0.092(8) 0.000
C7 0.139(10) 0.182(10) 0.132(11) 0.012(7) -0.063(7) 0.002(7)
O3 0.186(14) 0.190(11) 0.174(13) -0.006(7) -0.024(8) -0.010(7)
C8 0.200(17) 0.198(13) 0.196(18) 0.005(8) -0.010(9) 0.004(9)

loop_
_atom_type_symbol
_atom_type_description
_atom_type_scat_dispersion_real
_atom_type_scat_dispersion_imag
_atom_type_scat_source
C C 0.0033 0.0016 'International Tables Vol C Tables 4.2.6.8 and 6.1.1.4'
O O 0.0106 0.0060 'International Tables Vol C Tables 4.2.6.8 and 6.1.1.4'
Zr Zr -2.9673 0.5597 'International Tables Vol C Tables 4.2.6.8 and 6.1.1.4'

loop_
_geom_angle_atom_site_label_1
_geom_angle_atom_site_label_2
_geom_angle_atom_site_label_3
_geom_angle
_geom_angle_site_symmetry_1
_geom_angle_site_symmetry_3
Zr1 Zr1 Zr1 60.0 9 5
Zr1 Zr1 Zr1 90.0 101_666 5
Zr1 Zr1 Zr1 60.0 105_666 5
Zr1 Zr1 Zr1 90.0 105_666 9
Zr1 Zr1 Zr1 60.0 101_666 9
Zr1 Zr1 Zr1 60.0 105_666 101_666
O2 Zr1 Zr1 164.97(11) 110 105_666
O2 Zr1 Zr1 74.97(11) . 5
O2 Zr1 Zr1 110.68(7) . 9
O2 Zr1 Zr1 74.97(11) 109_665 105_666
O2 Zr1 Zr1 164.97(11) 109_665 9
O2 Zr1 Zr1 110.68(7) 2_665 105_666
O2 Zr1 Zr1 110.68(7) 109_665 5
O2 Zr1 Zr1 110.68(7) . 105_666
O2 Zr1 Zr1 74.97(11) 110 9
O2 Zr1 Zr1 110.68(7) 110 101_666
O2 Zr1 Zr1 164.97(11) 2_665 5
O2 Zr1 Zr1 110.68(7) 109_665 101_666
O2 Zr1 Zr1 110.68(7) 110 5
O2 Zr1 Zr1 74.97(11) 2_665 101_666
O2 Zr1 Zr1 164.97(11) . 101_666
O2 Zr1 Zr1 110.68(7) 2_665 9
O2 Zr1 O2 75.55(10) 109_665 2_665
O2 Zr1 O2 120.1(2) 110 109_665
O2 Zr1 O2 75.55(10) 110 2_665
O2 Zr1 O2 75.55(10) 110 .
O2 Zr1 O2 120.1(2) 2_665 .
O2 Zr1 O2 75.55(10) 109_665 .
O1 Zr1 Zr1 89.26(19) 99_565 105_666
O1 Zr1 Zr1 34.84(11) 99_565 101_666
O1 Zr1 Zr1 34.84(11) 100_655 105_666
O1 Zr1 Zr1 89.26(19) 2_665 105_666
O1 Zr1 Zr1 34.84(11) 2_665 9
O1 Zr1 Zr1 34.84(11) . 101_666
O1 Zr1 Zr1 34.84(11) 2_665 5
O1 Zr1 Zr1 89.26(19) . 9
O1 Zr1 Zr1 89.26(19) 2_665 101_666
O1 Zr1 Zr1 89.26(19) . 5
O1 Zr1 Zr1 34.84(11) . 105_666
O1 Zr1 Zr1 34.84(11) 100_655 5
O1 Zr1 Zr1 89.26(19) 99_565 5
O1 Zr1 Zr1 89.26(19) 100_655 9
O1 Zr1 Zr1 34.84(11) 99_565 9
O1 Zr1 Zr1 89.26(19) 100_655 101_666
O1 Zr1 O2 142.12(4) . .
O1 Zr1 O2 78.45(19) 100_655 109_665
O1 Zr1 O2 142.12(4) 100_655 2_665
O1 Zr1 O2 78.45(19) 100_655 .
O1 Zr1 O2 142.12(4) 2_665 109_665
O1 Zr1 O2 142.12(4) 99_565 .
O1 Zr1 O2 142.12(4) 2_665 2_665
O1 Zr1 O2 78.45(19) 2_665 .
O1 Zr1 O2 142.12(4) 99_565 109_665
O1 Zr1 O2 142.12(4) . 110
O1 Zr1 O2 78.45(19) . 2_665
O1 Zr1 O2 142.12(4) 100_655 110
O1 Zr1 O2 78.45(19) 99_565 2_665
O1 Zr1 O2 78.45(19) 99_565 110
O1 Zr1 O2 78.45(19) . 109_665
O1 Zr1 O2 78.45(19) 2_665 110
O1 Zr1 O1 107.8(4) . 2_665
O1 Zr1 O1 107.8(4) 100_655 99_565
O1 Zr1 O1 69.7(2) . 99_565
O1 Zr1 O1 69.7(2) 100_655 2_665
O1 Zr1 O1 69.7(2) 99_565 2_665
O1 Zr1 O1 69.7(2) . 100_655
C1 O2 Zr1 130.1(4) . .
Zr1 O1 Zr1 110.3(2) . 101_666
Zr1 O1 Zr1 110.3(2) 105_666 101_666
Zr1 O1 Zr1 110.3(2) . 105_666
O2 C1 O2 129.9(7) . 22_565
O2 C1 C2 115.0(3) . .
O2 C1 C2 115.0(3) 22_565 .
C3 C2 C1 118.4(5) . .
C3 C2 C1 118.4(5) 22_565 .
C3 C2 C3 123.1(11) 22_565 .
C2 C3 C4 115.6(11) . .
C4 C5 C4 117.2(15) . 22_565
C4 C5 C6 121.4(7) 22_565 .
C4 C5 C6 121.4(7) . .
C5 C4 C3 124.3(13) . .
C7 C6 C5 118.0(13) 22_565 .
C7 C6 C5 118.0(13) . .
C7 C6 C5 118.0(13) 99_565 .
C7 C6 C5 118.0(13) 120 .
C7 C6 C7 98(2) 99_565 .
C7 C6 C7 124(3) 22_565 .
C7 C6 C7 124(3) 99_565 120
C7 C6 C7 54.7(17) 120 .
C7 C6 C7 54.7(17) 22_565 99_565
C7 C6 C7 98(2) 22_565 120
C6 C7 C7 118.0(13) . 166_656
C6 C7 C7 92.7(16) . 51_656
C7 C7 C6 62.6(8) 120 .
C7 C7 C7 41.5(15) 166_656 51_656
C7 C7 C7 89.994(9) 120 166_656
C7 C7 C7 48.5(15) 120 51_656
C7 C7 O3 119.8(10) 120 .
O3 C7 C6 135(3) . .
O3 C7 C7 123(2) . 51_656
O3 C7 C7 107(3) . 166_656
C7 O3 C8 132(6) . .
C8 C8 O3 119(4) 166_656 .

loop_
_geom_bond_atom_site_label_1
_geom_bond_atom_site_label_2
_geom_bond_distance
_geom_bond_site_symmetry_2
Zr1 Zr1 3.4902(10) 5
Zr1 Zr1 3.4902(10) 9
Zr1 Zr1 3.4902(10) 101_666
Zr1 Zr1 3.4902(10) 105_666
Zr1 O2 2.210(3) 109_665
Zr1 O2 2.210(3) 110
Zr1 O2 2.210(3) 2_665
Zr1 O2 2.210(3) .
Zr1 O1 2.126(3) 2_665
Zr1 O1 2.126(3) 100_655
Zr1 O1 2.126(3) .
Zr1 O1 2.126(3) 99_565
O2 C1 1.293(5) .
O1 Zr1 2.126(3) 101_666
O1 Zr1 2.126(3) 105_666
C1 O2 1.294(5) 22_565
C1 C2 1.473(11) .
C2 C3 1.384(11) 22_565
C2 C3 1.384(11) .
C3 C4 1.432(12) .
C5 C4 1.342(14) .
C5 C4 1.342(14) 22_565
C5 C6 1.490(19) .
C6 C7 1.40(3) 120
C6 C7 1.40(3) .
C6 C7 1.40(3) 22_565
C6 C7 1.40(3) 99_565
C7 C7 1.29(5) 120
C7 C7 1.94(5) 51_656
C7 C7 1.45(5) 166_656
C7 O3 1.36(3) .
O3 C8 1.42(3) .
C8 C8 0.86(15) 166_656

loop_
_geom_torsion_atom_site_label_1
_geom_torsion_atom_site_label_2
_geom_torsion_atom_site_label_3
_geom_torsion_atom_site_label_4
_geom_torsion
_geom_torsion_site_symmetry_1
_geom_torsion_site_symmetry_4
Zr1 O2 C1 O2 0.000(2) . 22_565
Zr1 O2 C1 C2 180.000(1) . .
O2 C1 C2 C3 180.000(2) 22_565 .
O2 C1 C2 C3 0.000(2) . .
O2 C1 C2 C3 180.000(2) . 22_565
O2 C1 C2 C3 0.000(1) 22_565 22_565
C1 C2 C3 C4 180.000(2) . .
C2 C3 C4 C5 0.000(3) . .
C3 C2 C3 C4 0.000(3) 22_565 .
C5 C6 C7 C7 180.003(9) . 166_656
C5 C6 C7 C7 -145.5(10) . 51_656
C5 C6 C7 C7 -106.0(9) . 120
C5 C6 C7 O3 0.0(3) . .
C4 C5 C4 C3 0.000(4) 22_565 .
C4 C5 C6 C7 -58.6(9) 22_565 .
C4 C5 C6 C7 121.4(9) . .
C4 C5 C6 C7 -121.4(9) 22_565 120
C4 C5 C6 C7 -121.4(9) . 99_565
C4 C5 C6 C7 121.4(9) 22_565 22_565
C4 C5 C6 C7 58.6(9) 22_565 99_565
C4 C5 C6 C7 -58.6(9) . 22_565
C4 C5 C6 C7 58.6(9) . 120
C6 C5 C4 C3 180.000(3) . .
C6 C7 O3 C8 -164(6) . .
C7 C6 C7 C7 -74.0(9) 120 166_656
C7 C6 C7 C7 52.4(15) 99_565 166_656
C7 C6 C7 C7 86.9(19) 99_565 51_656
C7 C6 C7 C7 -39.5(15) 120 51_656
C7 C6 C7 C7 0.007(18) 22_565 166_656
C7 C6 C7 C7 126.4(19) 99_565 120
C7 C6 C7 C7 34.5(10) 22_565 51_656
C7 C6 C7 C7 74.0(9) 22_565 120
C7 C6 C7 O3 105.9(9) 120 .
C7 C6 C7 O3 -127.6(15) 99_565 .
C7 C6 C7 O3 180.0(3) 22_565 .
C7 C7 O3 C8 -84(6) 120 .
C7 C7 O3 C8 -27(6) 51_656 .
C7 C7 O3 C8 16(6) 166_656 .
C7 O3 C8 C8 -18(6) . 166_656
